data_7248888
loop_
_publ_author_name
'Guo, Shuxian'
'Liu, Sihan'
'Wen, Xuemei'
'Cheng, Juan'
'Wang, Xin'
'Zeng, Hongmei'
'Zou, Guohong'
'Lin, Zhien'

_publ_section_title
;
 Solvent-free synthesis and optical properties of two open-framework metal
 oxalates with zeolitic ABW and diamondoid topologies
;
_journal_issue 26
_journal_name_full CrystEngComm
_journal_page_first 3463
_journal_page_last 3467
_journal_paper_doi 10.1039/D4CE00542B
_journal_volume 26
_journal_year 2024
_chemical_absolute_configuration unk
_chemical_formula_moiety 'C8 O16 Sc2, 2(H2 O), C9 H25 N3'
_chemical_formula_sum 'C17 H29 N3 O18 Sc2'
_chemical_formula_weight 653.35
_space_group_crystal_system orthorhombic
_space_group_IT_number 19
_space_group_name_Hall 'P 2ac 2ab'
_space_group_name_H-M_alt 'P 21 21 21'
_atom_sites_solution_hydrogens mixed
_atom_sites_solution_primary dual
_audit_creation_date 2024-04-16
_audit_creation_method
;
Olex2 1.2
(compiled 2018.05.29 svn.r3508 for OlexSys, GUI svn.r5506)
;
_audit_update_record
;
2024-05-30 deposited with the CCDC.	2024-06-19 downloaded from the CCDC.
;
_cell_angle_alpha 90
_cell_angle_beta 90
_cell_angle_gamma 90
_cell_formula_units_Z 4
_cell_length_a 10.7947(6)
_cell_length_b 13.2243(9)
_cell_length_c 18.4212(11)
_cell_measurement_reflns_used 9874
_cell_measurement_temperature 293(2)
_cell_measurement_theta_max 26.20
_cell_measurement_theta_min 2.44
_cell_volume 2629.7(3)
_computing_cell_refinement 'SAINT V8.40B (?, 2016)'
_computing_data_reduction 'SAINT V8.40B (?, 2016)'
_computing_molecular_graphics 'Olex2 (Dolomanov et al., 2009)'
_computing_publication_material 'Olex2 (Dolomanov et al., 2009)'
_computing_structure_refinement 'ShelXL (Sheldrick, 2015)'
_computing_structure_solution 'ShelXT (Sheldrick, 2015)'
_diffrn_ambient_temperature 293(2)
_diffrn_detector 'Bruker APEX2 area detector'
_diffrn_detector_area_resol_mean 7.9
_diffrn_detector_type 'CCD area detector'
_diffrn_measured_fraction_theta_full 1.000
_diffrn_measured_fraction_theta_max 0.999
_diffrn_measurement_device 'three-circle diffractometer'
_diffrn_measurement_device_type 'Bruker APEX-II CCD'
_diffrn_measurement_method '\f and \w scans'
_diffrn_radiation_monochromator 'mirror optics'
_diffrn_radiation_probe x-ray
_diffrn_radiation_type MoK\a
_diffrn_radiation_wavelength 0.71073
_diffrn_reflns_av_R_equivalents 0.0982
_diffrn_reflns_av_unetI/netI 0.0447
_diffrn_reflns_Laue_measured_fraction_full 1.000
_diffrn_reflns_Laue_measured_fraction_max 0.999
_diffrn_reflns_limit_h_max 13
_diffrn_reflns_limit_h_min -14
_diffrn_reflns_limit_k_max 17
_diffrn_reflns_limit_k_min -17
_diffrn_reflns_limit_l_max 23
_diffrn_reflns_limit_l_min -23
_diffrn_reflns_number 68163
_diffrn_reflns_point_group_measured_fraction_full 1.000
_diffrn_reflns_point_group_measured_fraction_max 0.999
_diffrn_reflns_theta_full 25.242
_diffrn_reflns_theta_max 27.568
_diffrn_reflns_theta_min 2.187
_diffrn_source 'microfocus sealed X-ray tube'
_diffrn_source_type 'Incoatec I\ms'
_diffrn_standards_number 0
_exptl_absorpt_coefficient_mu 0.605
_exptl_absorpt_correction_T_max 0.7456
_exptl_absorpt_correction_T_min 0.5931
_exptl_absorpt_correction_type multi-scan
_exptl_absorpt_process_details
'SADABS-2016/2 (Bruker,2016/2) was used for absorption correction. wR2(int) was 0.0946 before and 0.0724 after correction. The Ratio of minimum to maximum transmission is 0.7955. The \l/2 correction factor is Not present.'
_exptl_crystal_colour 'clear colourless'
_exptl_crystal_colour_lustre clear
_exptl_crystal_colour_primary colourless
_exptl_crystal_density_diffrn 1.650
_exptl_crystal_description prism
_exptl_crystal_F_000 1352
_exptl_crystal_size_max 0.388
_exptl_crystal_size_mid 0.19
_exptl_crystal_size_min 0.188
_refine_diff_density_max 0.354
_refine_diff_density_min -0.430
_refine_diff_density_rms 0.070
_refine_ls_abs_structure_details
;
 Refined as an inversion twin.
;
_refine_ls_abs_structure_Flack 0.45(5)
_refine_ls_extinction_method none
_refine_ls_goodness_of_fit_ref 1.062
_refine_ls_hydrogen_treatment constr
_refine_ls_matrix_type full
_refine_ls_number_parameters 373
_refine_ls_number_reflns 6065
_refine_ls_number_restraints 0
_refine_ls_restrained_S_all 1.062
_refine_ls_R_factor_all 0.0657
_refine_ls_R_factor_gt 0.0434
_refine_ls_shift/su_max 0.001
_refine_ls_shift/su_mean 0.000
_refine_ls_structure_factor_coef Fsqd
_refine_ls_weighting_details 'w=1/[\s^2^(Fo^2^)+(0.0554P)^2^+1.0155P] where P=(Fo^2^+2Fc^2^)/3'
_refine_ls_weighting_scheme calc
_refine_ls_wR_factor_gt 0.1027
_refine_ls_wR_factor_ref 0.1137
_reflns_Friedel_coverage 0.780
_reflns_Friedel_fraction_full 1.000
_reflns_Friedel_fraction_max 0.998
_reflns_number_gt 4802
_reflns_number_total 6065
_reflns_threshold_expression 'I > 2\s(I)'
_cod_data_source_file d4ce00542b2.cif
_cod_data_source_block mo_g2_69_4_1_0ma_a
_cod_depositor_comments 'Adding full bibliography for 7248888--7248889.cif.'
_cod_database_code 7248888
_shelx_shelxl_version_number 2018/3
_shelx_space_group_comment
;
The symmetry employed for this shelxl refinement is uniquely defined
by the following loop, which should always be used as a source of
symmetry information in preference to the above space-group names.
They are only intended as comments.
;
_shelx_estimated_absorpt_t_max 0.895
_shelx_estimated_absorpt_t_min 0.799
_olex2_refinement_description
;
1. Twinned data refinement
 Scales: 0.55(5)
 0.45(5)
2. Fixed Uiso
 At 1.2 times of:
  All C(H,H) groups, All N(H) groups
 At 1.5 times of:
  All C(H,H,H) groups, All O(H,H) groups
3.a Free rotating group:
 O17(H17D,H17E), O18(H18A,H18B)
3.b Ternary CH refined with riding coordinates:
 N1(H1), N3(H3)
3.c Secondary CH2 refined with riding coordinates:
 C11(H11A,H11B), C12(H12A,H12B), C14(H14A,H14B), C15(H15A,H15B)
3.d Idealised Me refined as rotating group:
 C9(H9A,H9B,H9C), C10(H10A,H10B,H10C), C13(H13A,H13B,H13C), C16(H16A,H16B,
 H16C), C17(H17A,H17B,H17C)
;
_olex2_submission_special_instructions 'No special instructions were received'

loop_
_space_group_symop_operation_xyz
'x, y, z'
'x+1/2, -y+1/2, -z'
'-x, y+1/2, -z+1/2'
'-x+1/2, -y, z+1/2'

loop_
_atom_site_label
_atom_site_type_symbol
_atom_site_fract_x
_atom_site_fract_y
_atom_site_fract_z
_atom_site_U_iso_or_equiv
_atom_site_adp_type
_atom_site_occupancy
_atom_site_site_symmetry_order
_atom_site_calc_flag
_atom_site_refinement_flags_posn
_atom_site_refinement_flags_adp
_atom_site_refinement_flags_occupancy
_atom_site_disorder_assembly
_atom_site_disorder_group
Sc1 Sc 0.26308(7) 1.30814(6) 0.83818(4) 0.02707(19) Uani 1 1 d . . . . .
Sc2 Sc 0.23744(7) 1.66271(6) 0.65612(4) 0.02713(19) Uani 1 1 d . . . . .
O1 O 0.0677(3) 1.3621(2) 0.84909(18) 0.0367(7) Uani 1 1 d . . . . .
O2 O -0.1265(3) 1.3037(2) 0.8478(2) 0.0371(7) Uani 1 1 d . . . . .
O3 O 0.1463(3) 1.1872(2) 0.79512(16) 0.0310(7) Uani 1 1 d . . . . .
O4 O -0.0479(3) 1.1286(3) 0.79928(18) 0.0376(8) Uani 1 1 d . . . . .
O5 O 0.3734(3) 1.1678(2) 0.84711(19) 0.0379(8) Uani 1 1 d . . . . .
O6 O 0.5674(3) 1.1100(2) 0.85322(17) 0.0349(7) Uani 1 1 d . . . . .
O7 O 0.4490(3) 1.3355(2) 0.78777(18) 0.0371(8) Uani 1 1 d . . . . .
O8 O 0.6461(3) 1.2809(2) 0.79235(17) 0.0312(7) Uani 1 1 d . . . . .
O9 O 0.2265(3) 1.3577(2) 0.72497(15) 0.0329(7) Uani 1 1 d . . . . .
O10 O 0.2258(3) 1.4939(2) 0.65317(16) 0.0319(7) Uani 1 1 d . . . . .
O11 O 0.2726(3) 1.4749(2) 0.83898(16) 0.0328(7) Uani 1 1 d . . . . .
O12 O 0.2679(3) 1.6112(2) 0.76763(16) 0.0337(7) Uani 1 1 d . . . . .
O13 O 0.1367(3) 1.6217(2) 0.55499(16) 0.0359(7) Uani 1 1 d . . . . .
O14 O 0.1295(3) 1.6418(2) 0.43483(16) 0.0361(7) Uani 1 1 d . . . . .
O15 O 0.3230(3) 1.7504(3) 0.56171(18) 0.0389(8) Uani 1 1 d . . . . .
O16 O 0.3171(3) 1.7685(3) 0.44092(18) 0.0384(8) Uani 1 1 d . . . . .
C1 C -0.0120(4) 1.2959(3) 0.8386(3) 0.0290(9) Uani 1 1 d . . . . .
C2 C 0.0324(4) 1.1942(3) 0.8088(2) 0.0268(9) Uani 1 1 d . . . . .
C3 C 0.4877(4) 1.1739(3) 0.8379(3) 0.0304(9) Uani 1 1 d . . . . .
C4 C 0.5327(4) 1.2723(3) 0.8032(2) 0.0282(9) Uani 1 1 d . . . . .
C5 C 0.2356(4) 1.4499(3) 0.7129(2) 0.0276(9) Uani 1 1 d . . . . .
C6 C 0.2609(4) 1.5184(3) 0.7790(2) 0.0280(9) Uani 1 1 d . . . . .
C7 C 0.1723(4) 1.6589(3) 0.4961(3) 0.0312(9) Uani 1 1 d . . . . .
C8 C 0.2813(4) 1.7328(3) 0.5003(3) 0.0310(9) Uani 1 1 d . . . . .
O17 O 0.3978(4) 0.9744(3) 0.4765(3) 0.0629(12) Uani 1 1 d . . . . .
H17D H 0.476307 0.971027 0.474854 0.094 Uiso 1 1 d G . . . .
H17E H 0.374034 0.913109 0.476649 0.094 Uiso 1 1 d G . . . .
O18 O 0.1857(13) 1.3945(7) 0.4991(7) 0.195(4) Uani 1 1 d . . . . .
H18A H 0.162815 1.388535 0.543023 0.292 Uiso 1 1 d G . . . .
H18B H 0.250225 1.431312 0.501109 0.292 Uiso 1 1 d G . . . .
N1 N 0.2765(5) 1.1039(3) 0.3787(3) 0.0565(13) Uani 1 1 d . . . . .
H1 H 0.302950 1.063355 0.420422 0.068 Uiso 1 1 calc R . . . .
N2 N 0.1275(4) 1.0670(4) 0.5059(3) 0.0502(11) Uani 1 1 d . . . . .
N3 N 0.3174(5) 1.0762(4) 0.6105(3) 0.0574(13) Uani 1 1 d . . . . .
H3 H 0.323138 1.045972 0.562010 0.069 Uiso 1 1 calc R . . . .
C9 C 0.3223(8) 1.2077(5) 0.3896(4) 0.084(2) Uani 1 1 d . . . . .
H9A H 0.410951 1.206856 0.393420 0.125 Uiso 1 1 calc GR . . . .
H9B H 0.287399 1.235015 0.433316 0.125 Uiso 1 1 calc GR . . . .
H9C H 0.298274 1.248960 0.349046 0.125 Uiso 1 1 calc GR . . . .
C10 C 0.3307(8) 1.0592(6) 0.3136(4) 0.084(2) Uani 1 1 d . . . . .
H10A H 0.309986 1.099837 0.272115 0.127 Uiso 1 1 calc GR . . . .
H10B H 0.298558 0.992113 0.307000 0.127 Uiso 1 1 calc GR . . . .
H10C H 0.419100 1.056182 0.318717 0.127 Uiso 1 1 calc GR . . . .
C11 C 0.1370(6) 1.0988(6) 0.3744(3) 0.0673(18) Uani 1 1 d . . . . .
H11A H 0.108380 1.144484 0.336803 0.081 Uiso 1 1 calc R . . . .
H11B H 0.112486 1.030833 0.360933 0.081 Uiso 1 1 calc R . . . .
C12 C 0.0759(7) 1.1264(6) 0.4450(4) 0.0721(19) Uani 1 1 d . . . . .
H12A H 0.088016 1.197939 0.454448 0.087 Uiso 1 1 calc R . . . .
H12B H -0.012456 1.114063 0.441481 0.087 Uiso 1 1 calc R . . . .
C13 C 0.0834(6) 0.9622(5) 0.5044(4) 0.0667(17) Uani 1 1 d . . . . .
H13A H 0.118514 0.925588 0.544387 0.100 Uiso 1 1 calc GR . . . .
H13B H 0.108043 0.930946 0.459594 0.100 Uiso 1 1 calc GR . . . .
H13C H -0.005316 0.961370 0.508097 0.100 Uiso 1 1 calc GR . . . .
C14 C 0.1009(7) 1.1134(6) 0.5759(3) 0.0694(19) Uani 1 1 d . . . . .
H14A H 0.015173 1.100876 0.588828 0.083 Uiso 1 1 calc R . . . .
H14B H 0.112781 1.185919 0.572530 0.083 Uiso 1 1 calc R . . . .
C15 C 0.1836(6) 1.0715(6) 0.6335(3) 0.0666(18) Uani 1 1 d . . . . .
H15A H 0.160942 1.001891 0.643293 0.080 Uiso 1 1 calc R . . . .
H15B H 0.172695 1.109934 0.677926 0.080 Uiso 1 1 calc R . . . .
C16 C 0.3631(9) 1.1798(5) 0.6052(5) 0.093(3) Uani 1 1 d . . . . .
H16A H 0.350349 1.213862 0.650581 0.139 Uiso 1 1 calc GR . . . .
H16B H 0.319073 1.214785 0.567479 0.139 Uiso 1 1 calc GR . . . .
H16C H 0.449947 1.178977 0.593935 0.139 Uiso 1 1 calc GR . . . .
C17 C 0.3966(8) 1.0156(6) 0.6596(5) 0.094(3) Uani 1 1 d . . . . .
H17A H 0.477566 1.008535 0.638736 0.141 Uiso 1 1 calc GR . . . .
H17B H 0.360407 0.949955 0.666309 0.141 Uiso 1 1 calc GR . . . .
H17C H 0.403015 1.049106 0.705709 0.141 Uiso 1 1 calc GR . . . .

loop_
_atom_site_aniso_label
_atom_site_aniso_U_11
_atom_site_aniso_U_22
_atom_site_aniso_U_33
_atom_site_aniso_U_23
_atom_site_aniso_U_13
_atom_site_aniso_U_12
Sc1 0.0198(4) 0.0283(4) 0.0331(4) 0.0020(3) -0.0004(4) -0.0013(3)
Sc2 0.0199(4) 0.0285(4) 0.0330(4) 0.0019(3) -0.0004(4) -0.0006(3)
O1 0.0242(16) 0.0303(16) 0.056(2) -0.0068(15) 0.0032(16) -0.0012(13)
O2 0.0198(16) 0.0303(16) 0.061(2) -0.0030(16) 0.0034(16) 0.0026(12)
O3 0.0209(16) 0.0333(16) 0.0387(17) -0.0050(13) 0.0011(13) 0.0002(13)
O4 0.0231(17) 0.0381(18) 0.0516(19) -0.0129(16) 0.0029(14) -0.0035(13)
O5 0.0187(16) 0.0332(17) 0.062(2) 0.0059(16) 0.0014(16) -0.0016(12)
O6 0.0210(16) 0.0323(16) 0.051(2) 0.0061(14) 0.0018(15) 0.0009(13)
O7 0.0251(18) 0.0402(19) 0.0459(19) 0.0119(15) 0.0017(14) 0.0061(14)
O8 0.0207(16) 0.0322(16) 0.0406(18) 0.0037(13) 0.0019(13) 0.0007(13)
O9 0.0319(17) 0.0294(16) 0.0374(16) 0.0015(12) -0.0008(14) -0.0009(13)
O10 0.0322(17) 0.0315(15) 0.0320(16) 0.0015(13) -0.0002(15) -0.0012(13)
O11 0.0342(17) 0.0314(15) 0.0327(16) 0.0018(13) -0.0036(16) -0.0009(13)
O12 0.0371(19) 0.0268(15) 0.0372(16) 0.0010(12) -0.0025(14) 0.0011(14)
O13 0.0339(18) 0.0376(17) 0.0363(17) 0.0068(14) -0.0014(14) -0.0076(15)
O14 0.0320(18) 0.0427(18) 0.0335(17) -0.0036(14) 0.0016(14) -0.0081(15)
O15 0.0300(19) 0.052(2) 0.0345(19) 0.0021(15) -0.0024(14) -0.0120(15)
O16 0.0302(19) 0.051(2) 0.0341(19) 0.0057(15) -0.0005(14) -0.0100(15)
C1 0.023(2) 0.028(2) 0.036(2) 0.001(2) -0.002(2) 0.0013(16)
C2 0.019(2) 0.030(2) 0.032(2) -0.0015(19) 0.0015(17) -0.0009(17)
C3 0.022(2) 0.032(2) 0.037(2) -0.004(2) 0.002(2) -0.0019(16)
C4 0.022(2) 0.033(2) 0.030(2) 0.0014(19) -0.0016(18) 0.0022(17)
C5 0.016(2) 0.032(2) 0.035(2) -0.0022(16) -0.0012(18) 0.0019(17)
C6 0.017(2) 0.033(2) 0.035(2) -0.0006(17) -0.0010(18) 0.0020(18)
C7 0.0233(19) 0.032(3) 0.039(2) 0.002(2) 0.002(2) 0.0024(17)
C8 0.0222(19) 0.034(2) 0.036(2) 0.0006(19) 0.000(2) 0.0022(17)
O17 0.042(2) 0.049(3) 0.097(4) 0.009(2) 0.002(2) 0.0077(18)
O18 0.249(12) 0.082(5) 0.253(11) -0.072(7) -0.080(9) 0.016(6)
N1 0.077(4) 0.042(2) 0.051(3) 0.004(2) -0.002(3) 0.001(2)
N2 0.050(2) 0.052(3) 0.048(2) 0.001(2) -0.003(2) 0.009(2)
N3 0.068(3) 0.044(3) 0.061(3) 0.003(2) -0.010(3) 0.000(2)
C9 0.110(7) 0.054(4) 0.086(5) -0.001(4) -0.007(5) -0.015(4)
C10 0.123(7) 0.072(5) 0.058(4) -0.009(4) 0.006(4) 0.026(5)
C11 0.072(5) 0.072(4) 0.058(4) 0.016(3) -0.014(3) -0.004(4)
C12 0.057(4) 0.079(5) 0.080(5) 0.023(4) -0.011(4) 0.017(4)
C13 0.082(4) 0.060(4) 0.058(4) 0.008(3) -0.009(4) -0.009(3)
C14 0.066(4) 0.075(5) 0.067(4) -0.013(3) 0.007(3) 0.021(4)
C15 0.076(5) 0.077(5) 0.046(3) -0.011(3) 0.003(3) 0.003(4)
C16 0.120(7) 0.056(4) 0.102(6) 0.007(4) -0.018(5) -0.032(5)
C17 0.095(6) 0.080(5) 0.108(6) 0.033(5) -0.030(5) 0.005(4)

loop_
_atom_type_symbol
_atom_type_description
_atom_type_scat_dispersion_real
_atom_type_scat_dispersion_imag
_atom_type_scat_source
C C 0.0033 0.0016 'International Tables Vol C Tables 4.2.6.8 and 6.1.1.4'
H H 0.0000 0.0000 'International Tables Vol C Tables 4.2.6.8 and 6.1.1.4'
N N 0.0061 0.0033 'International Tables Vol C Tables 4.2.6.8 and 6.1.1.4'
O O 0.0106 0.0060 'International Tables Vol C Tables 4.2.6.8 and 6.1.1.4'
Sc Sc 0.2519 0.3716 'International Tables Vol C Tables 4.2.6.8 and 6.1.1.4'

loop_
_geom_angle_atom_site_label_1
_geom_angle_atom_site_label_2
_geom_angle_atom_site_label_3
_geom_angle
_geom_angle_site_symmetry_1
_geom_angle_site_symmetry_3
_geom_angle_publ_flag
O1 Sc1 O7 146.17(12) . . ?
O1 Sc1 O16 73.36(12) . 4_585 ?
O3 Sc1 O1 73.87(11) . . ?
O3 Sc1 O5 73.95(12) . . ?
O3 Sc1 O7 118.97(12) . . ?
O3 Sc1 O9 76.87(11) . . ?
O3 Sc1 O11 139.48(12) . . ?
O3 Sc1 O14 143.96(12) . 4_585 ?
O3 Sc1 O16 76.16(12) . 4_585 ?
O5 Sc1 O1 140.30(12) . . ?
O5 Sc1 O7 71.57(12) . . ?
O5 Sc1 O9 114.42(12) . . ?
O5 Sc1 O14 84.82(13) . 4_585 ?
O5 Sc1 O16 76.88(13) . 4_585 ?
O7 Sc1 O16 138.09(12) . 4_585 ?
O9 Sc1 O1 79.77(12) . . ?
O9 Sc1 O7 73.90(12) . . ?
O9 Sc1 O14 139.09(12) . 4_585 ?
O9 Sc1 O16 146.14(12) . 4_585 ?
O11 Sc1 O1 73.98(12) . . ?
O11 Sc1 O5 144.38(12) . . ?
O11 Sc1 O7 78.47(12) . . ?
O11 Sc1 O9 73.72(11) . . ?
O11 Sc1 O14 70.92(12) . 4_585 ?
O11 Sc1 O16 116.69(12) . 4_585 ?
O14 Sc1 O1 108.92(12) 4_585 . ?
O14 Sc1 O7 79.46(12) 4_585 . ?
O14 Sc1 O16 70.78(11) 4_585 4_585 ?
O2 Sc2 O4 71.88(12) 3_556 3_556 ?
O2 Sc2 O6 140.57(12) 3_556 3_656 ?
O2 Sc2 O8 74.20(12) 3_556 3_656 ?
O2 Sc2 O10 143.90(12) 3_556 . ?
O2 Sc2 O13 85.02(13) 3_556 . ?
O2 Sc2 O15 76.52(12) 3_556 . ?
O4 Sc2 O15 138.32(12) 3_556 . ?
O6 Sc2 O4 145.70(12) 3_656 3_556 ?
O6 Sc2 O10 74.85(11) 3_656 . ?
O6 Sc2 O15 73.59(12) 3_656 . ?
O8 Sc2 O4 119.98(13) 3_656 3_556 ?
O8 Sc2 O6 73.61(11) 3_656 3_656 ?
O8 Sc2 O10 138.20(12) 3_656 . ?
O8 Sc2 O13 143.79(12) 3_656 . ?
O8 Sc2 O15 74.88(12) 3_656 . ?
O10 Sc2 O4 75.99(12) . 3_556 ?
O10 Sc2 O15 120.71(12) . . ?
O12 Sc2 O2 111.93(12) . 3_556 ?
O12 Sc2 O4 74.43(12) . 3_556 ?
O12 Sc2 O6 80.38(12) . 3_656 ?
O12 Sc2 O8 74.50(12) . 3_656 ?
O12 Sc2 O10 73.78(11) . . ?
O12 Sc2 O13 141.59(12) . . ?
O12 Sc2 O15 144.23(13) . . ?
O13 Sc2 O4 79.19(12) . 3_556 ?
O13 Sc2 O6 108.76(12) . 3_656 ?
O13 Sc2 O10 73.07(12) . . ?
O13 Sc2 O15 71.57(12) . . ?
C1 O1 Sc1 114.4(3) . . ?
C1 O2 Sc2 117.4(3) . 3_546 ?
C2 O3 Sc1 116.0(3) . . ?
C2 O4 Sc2 116.4(3) . 3_546 ?
C3 O5 Sc1 117.9(3) . . ?
C3 O6 Sc2 115.2(3) . 3_646 ?
C4 O7 Sc1 116.2(3) . . ?
C4 O8 Sc2 115.1(3) . 3_646 ?
C5 O9 Sc1 116.3(3) . . ?
C5 O10 Sc2 116.0(3) . . ?
C6 O11 Sc1 116.6(3) . . ?
C6 O12 Sc2 117.0(3) . . ?
C7 O13 Sc2 118.7(3) . . ?
C7 O14 Sc1 118.6(3) . 4_584 ?
C8 O15 Sc2 116.9(3) . . ?
C8 O16 Sc1 115.7(3) . 4_584 ?
O1 C1 O2 127.2(4) . . ?
O1 C1 C2 117.4(4) . . ?
O2 C1 C2 115.5(4) . . ?
O3 C2 C1 116.2(4) . . ?
O4 C2 O3 127.2(4) . . ?
O4 C2 C1 116.6(4) . . ?
O5 C3 C4 115.2(4) . . ?
O6 C3 O5 127.7(4) . . ?
O6 C3 C4 117.1(4) . . ?
O7 C4 C3 115.5(4) . . ?
O8 C4 O7 127.3(4) . . ?
O8 C4 C3 117.2(4) . . ?
O9 C5 O10 127.4(4) . . ?
O9 C5 C6 116.7(3) . . ?
O10 C5 C6 115.9(3) . . ?
O11 C6 C5 116.4(3) . . ?
O12 C6 O11 126.4(4) . . ?
O12 C6 C5 117.2(3) . . ?
O13 C7 C8 116.3(4) . . ?
O14 C7 O13 127.0(4) . . ?
O14 C7 C8 116.7(4) . . ?
O15 C8 O16 127.9(4) . . ?
O15 C8 C7 116.4(4) . . ?
O16 C8 C7 115.7(4) . . ?
H17D O17 H17E 104.5 . . ?
H18A O18 H18B 104.5 . . ?
C9 N1 H1 107.8 . . ?
C9 N1 C11 112.5(6) . . ?
C10 N1 H1 107.8 . . ?
C10 N1 C9 110.8(6) . . ?
C10 N1 C11 109.8(6) . . ?
C11 N1 H1 107.8 . . ?
C13 N2 C12 111.4(5) . . ?
C14 N2 C12 111.9(5) . . ?
C14 N2 C13 110.6(5) . . ?
C15 N3 H3 107.5 . . ?
C16 N3 H3 107.5 . . ?
C16 N3 C15 112.4(6) . . ?
C16 N3 C17 110.7(6) . . ?
C17 N3 H3 107.5 . . ?
C17 N3 C15 111.0(6) . . ?
N1 C9 H9A 109.5 . . ?
N1 C9 H9B 109.5 . . ?
N1 C9 H9C 109.5 . . ?
H9A C9 H9B 109.5 . . ?
H9A C9 H9C 109.5 . . ?
H9B C9 H9C 109.5 . . ?
N1 C10 H10A 109.5 . . ?
N1 C10 H10B 109.5 . . ?
N1 C10 H10C 109.5 . . ?
H10A C10 H10B 109.5 . . ?
H10A C10 H10C 109.5 . . ?
H10B C10 H10C 109.5 . . ?
N1 C11 H11A 109.1 . . ?
N1 C11 H11B 109.1 . . ?
H11A C11 H11B 107.8 . . ?
C12 C11 N1 112.5(5) . . ?
C12 C11 H11A 109.1 . . ?
C12 C11 H11B 109.1 . . ?
N2 C12 C11 111.2(5) . . ?
N2 C12 H12A 109.4 . . ?
N2 C12 H12B 109.4 . . ?
C11 C12 H12A 109.4 . . ?
C11 C12 H12B 109.4 . . ?
H12A C12 H12B 108.0 . . ?
N2 C13 H13A 109.5 . . ?
N2 C13 H13B 109.5 . . ?
N2 C13 H13C 109.5 . . ?
H13A C13 H13B 109.5 . . ?
H13A C13 H13C 109.5 . . ?
H13B C13 H13C 109.5 . . ?
N2 C14 H14A 109.5 . . ?
N2 C14 H14B 109.5 . . ?
N2 C14 C15 110.8(5) . . ?
H14A C14 H14B 108.1 . . ?
C15 C14 H14A 109.5 . . ?
C15 C14 H14B 109.5 . . ?
N3 C15 H15A 109.4 . . ?
N3 C15 H15B 109.4 . . ?
C14 C15 N3 111.0(5) . . ?
C14 C15 H15A 109.4 . . ?
C14 C15 H15B 109.4 . . ?
H15A C15 H15B 108.0 . . ?
N3 C16 H16A 109.5 . . ?
N3 C16 H16B 109.5 . . ?
N3 C16 H16C 109.5 . . ?
H16A C16 H16B 109.5 . . ?
H16A C16 H16C 109.5 . . ?
H16B C16 H16C 109.5 . . ?
N3 C17 H17A 109.5 . . ?
N3 C17 H17B 109.5 . . ?
N3 C17 H17C 109.5 . . ?
H17A C17 H17B 109.5 . . ?
H17A C17 H17C 109.5 . . ?
H17B C17 H17C 109.5 . . ?

loop_
_geom_bond_atom_site_label_1
_geom_bond_atom_site_label_2
_geom_bond_distance
_geom_bond_site_symmetry_2
_geom_bond_publ_flag
Sc1 O1 2.236(3) . ?
Sc1 O3 2.185(3) . ?
Sc1 O5 2.212(3) . ?
Sc1 O7 2.241(3) . ?
Sc1 O9 2.221(3) . ?
Sc1 O11 2.208(3) . ?
Sc1 O14 2.225(3) 4_585 ?
Sc1 O16 2.315(3) 4_585 ?
Sc2 O2 2.217(3) 3_556 ?
Sc2 O4 2.250(3) 3_556 ?
Sc2 O6 2.226(3) 3_656 ?
Sc2 O8 2.219(3) 3_656 ?
Sc2 O10 2.237(3) . ?
Sc2 O12 2.189(3) . ?
Sc2 O13 2.224(3) . ?
Sc2 O15 2.285(3) . ?
O1 C1 1.243(5) . ?
O2 C1 1.252(5) . ?
O3 C2 1.259(5) . ?
O4 C2 1.238(5) . ?
O5 C3 1.248(5) . ?
O6 C3 1.238(5) . ?
O7 C4 1.263(5) . ?
O8 C4 1.246(5) . ?
O9 C5 1.243(5) . ?
O10 C5 1.249(5) . ?
O11 C6 1.252(5) . ?
O12 C6 1.248(5) . ?
O13 C7 1.252(5) . ?
O14 C7 1.240(5) . ?
O15 C8 1.240(6) . ?
O16 C8 1.252(6) . ?
C1 C2 1.530(6) . ?
C3 C4 1.529(6) . ?
C5 C6 1.541(5) . ?
C7 C8 1.531(6) . ?
O17 H17D 0.8497 . ?
O17 H17E 0.8506 . ?
O18 H18A 0.8503 . ?
O18 H18B 0.8500 . ?
N1 H1 0.9800 . ?
N1 C9 1.472(8) . ?
N1 C10 1.460(8) . ?
N1 C11 1.510(9) . ?
N2 C12 1.478(7) . ?
N2 C13 1.466(8) . ?
N2 C14 1.457(7) . ?
N3 H3 0.9800 . ?
N3 C15 1.507(8) . ?
N3 C16 1.460(8) . ?
N3 C17 1.480(8) . ?
C9 H9A 0.9600 . ?
C9 H9B 0.9600 . ?
C9 H9C 0.9600 . ?
C10 H10A 0.9600 . ?
C10 H10B 0.9600 . ?
C10 H10C 0.9600 . ?
C11 H11A 0.9700 . ?
C11 H11B 0.9700 . ?
C11 C12 1.503(9) . ?
C12 H12A 0.9700 . ?
C12 H12B 0.9700 . ?
C13 H13A 0.9600 . ?
C13 H13B 0.9600 . ?
C13 H13C 0.9600 . ?
C14 H14A 0.9700 . ?
C14 H14B 0.9700 . ?
C14 C15 1.493(9) . ?
C15 H15A 0.9700 . ?
C15 H15B 0.9700 . ?
C16 H16A 0.9600 . ?
C16 H16B 0.9600 . ?
C16 H16C 0.9600 . ?
C17 H17A 0.9600 . ?
C17 H17B 0.9600 . ?
C17 H17C 0.9600 . ?

loop_
_geom_hbond_atom_site_label_D
_geom_hbond_atom_site_label_H
_geom_hbond_atom_site_label_A
_geom_hbond_distance_DH
_geom_hbond_distance_HA
_geom_hbond_distance_DA
_geom_hbond_angle_DHA
_geom_hbond_site_symmetry_A
_geom_hbond_publ_flag
N1 H1 O17 0.98 1.87 2.810(6) 159.6 . yes
N3 H3 O17 0.98 2.01 2.941(7) 158.9 . yes

loop_
_geom_torsion_atom_site_label_1
_geom_torsion_atom_site_label_2
_geom_torsion_atom_site_label_3
_geom_torsion_atom_site_label_4
_geom_torsion
_geom_torsion_site_symmetry_1
_geom_torsion_site_symmetry_2
_geom_torsion_site_symmetry_3
_geom_torsion_site_symmetry_4
_geom_torsion_publ_flag
Sc1 O1 C1 O2 172.9(4) . . . . ?
Sc1 O1 C1 C2 -9.3(5) . . . . ?
Sc1 O3 C2 O4 -168.9(4) . . . . ?
Sc1 O3 C2 C1 12.8(5) . . . . ?
Sc1 O5 C3 O6 165.6(4) . . . . ?
Sc1 O5 C3 C4 -14.6(6) . . . . ?
Sc1 O7 C4 O8 -166.5(4) . . . . ?
Sc1 O7 C4 C3 14.5(5) . . . . ?
Sc1 O9 C5 O10 175.9(3) . . . . ?
Sc1 O9 C5 C6 -4.6(5) . . . . ?
Sc1 O11 C6 O12 -177.3(4) . . . . ?
Sc1 O11 C6 C5 2.6(4) . . . . ?
Sc1 O14 C7 O13 -166.7(4) 4_584 . . . ?
Sc1 O14 C7 C8 12.8(5) 4_584 . . . ?
Sc1 O16 C8 O15 168.9(4) 4_584 . . . ?
Sc1 O16 C8 C7 -11.4(5) 4_584 . . . ?
Sc2 O2 C1 O1 -168.7(4) 3_546 . . . ?
Sc2 O2 C1 C2 13.5(6) 3_546 . . . ?
Sc2 O4 C2 O3 172.3(4) 3_546 . . . ?
Sc2 O4 C2 C1 -9.3(5) 3_546 . . . ?
Sc2 O6 C3 O5 -170.4(4) 3_646 . . . ?
Sc2 O6 C3 C4 9.8(5) 3_646 . . . ?
Sc2 O8 C4 O7 170.5(4) 3_646 . . . ?
Sc2 O8 C4 C3 -10.5(5) 3_646 . . . ?
Sc2 O10 C5 O9 176.5(4) . . . . ?
Sc2 O10 C5 C6 -3.0(4) . . . . ?
Sc2 O12 C6 O11 -178.3(3) . . . . ?
Sc2 O12 C6 C5 1.8(5) . . . . ?
Sc2 O13 C7 O14 177.6(4) . . . . ?
Sc2 O13 C7 C8 -1.8(5) . . . . ?
Sc2 O15 C8 O16 -176.9(4) . . . . ?
Sc2 O15 C8 C7 3.4(5) . . . . ?
O1 C1 C2 O3 -2.1(7) . . . . ?
O1 C1 C2 O4 179.3(4) . . . . ?
O2 C1 C2 O3 175.9(4) . . . . ?
O2 C1 C2 O4 -2.6(7) . . . . ?
O5 C3 C4 O7 -0.2(6) . . . . ?
O5 C3 C4 O8 -179.3(4) . . . . ?
O6 C3 C4 O7 179.6(4) . . . . ?
O6 C3 C4 O8 0.5(7) . . . . ?
O9 C5 C6 O11 1.4(5) . . . . ?
O9 C5 C6 O12 -178.7(5) . . . . ?
O10 C5 C6 O11 -179.1(4) . . . . ?
O10 C5 C6 O12 0.8(5) . . . . ?
O13 C7 C8 O15 -1.2(6) . . . . ?
O13 C7 C8 O16 179.1(4) . . . . ?
O14 C7 C8 O15 179.4(4) . . . . ?
O14 C7 C8 O16 -0.4(6) . . . . ?
N1 C11 C12 N2 -52.1(8) . . . . ?
N2 C14 C15 N3 51.1(8) . . . . ?
C9 N1 C11 C12 -66.3(7) . . . . ?
C10 N1 C11 C12 169.8(6) . . . . ?
C12 N2 C14 C15 -162.9(6) . . . . ?
C13 N2 C12 C11 -74.2(7) . . . . ?
C13 N2 C14 C15 72.2(7) . . . . ?
C14 N2 C12 C11 161.4(6) . . . . ?
C16 N3 C15 C14 67.5(8) . . . . ?
C17 N3 C15 C14 -167.8(6) . . . . ?

loop_
_twin_individual_id
_twin_individual_mass_fraction_refined
1 0.55(5)
2 0.45(5)
